data_4342481
loop_
_publ_author_name
'Carpenter, Alex E.'
'Mokhtarzadeh, Charles C.'
'Ripatti, Donald S.'
'Havrylyuk, Irena'
'Kamezawa, Ryo'
'Moore, Curtis E.'
'Rheingold, Arnold L.'
'Figueroa, Joshua S.'

_publ_section_title
;
 Comparative measure of the electronic influence of highly substituted
 aryl isocyanides.
;
_journal_issue 6
_journal_name_full 'Inorganic chemistry'
_journal_page_first 2936
_journal_page_last 2944
_journal_paper_doi 10.1021/ic5030845
_journal_volume 54
_journal_year 2015
_chemical_formula_moiety 'C14 H9 Cr N O5'
_chemical_formula_sum 'C14 H9 Cr N O5'
_chemical_formula_weight 323.22
_chemical_melting_point ?
_chemical_name_common Cr(CO)5(CNXylyl)
_space_group_crystal_system orthorhombic
_space_group_IT_number 74
_space_group_name_Hall '-I 2b 2'
_space_group_name_H-M_alt 'I m m a'
_symmetry_space_group_name_Hall '-I 2b 2'
_symmetry_space_group_name_H-M 'I m m a'
_atom_sites_solution_hydrogens difmap
_audit_creation_date 2014-12-10
_audit_creation_method
;
Olex2 1.2-beta
(compiled 2014.11.28 svn.r3106 for OlexSys, GUI svn.r4959)
;
_cell_angle_alpha 90
_cell_angle_beta 90
_cell_angle_gamma 90
_cell_formula_units_Z 4
_cell_length_a 7.3313(3)
_cell_length_b 13.1945(6)
_cell_length_c 14.5373(6)
_cell_measurement_reflns_used 3591
_cell_measurement_temperature 100
_cell_measurement_theta_max 67.96
_cell_measurement_theta_min 4.52
_cell_volume 1406.23(10)
_computing_cell_refinement 'SAINT v7.68A (Bruker, 2009)'
_computing_data_collection 'APEX2 v2013.6-2 (Bruker, 2013)'
_computing_data_reduction 'SAINT v7.68A (Bruker, 2009)'
_computing_molecular_graphics 'Olex2 (Dolomanov et al., 2009)'
_computing_publication_material 'Olex2 (Dolomanov et al., 2009)'
_computing_structure_refinement 'XL (Sheldrick, 2008)'
_computing_structure_solution 'ShelXT (Sheldrick, 2008)'
_diffrn_ambient_temperature 100
_diffrn_detector 'Bruker APEX-II CCD'
_diffrn_detector_area_resol_mean 7.9
_diffrn_detector_type 'CCD Area Detector'
_diffrn_measured_fraction_theta_full 0.982
_diffrn_measured_fraction_theta_max 0.960
_diffrn_measurement_device 'Kappa Four-Circle Diffractometer'
_diffrn_measurement_device_type 'Bruker APEX-II CCD'
_diffrn_measurement_method '\f and \w scans'
_diffrn_radiation_monochromator graphite
_diffrn_radiation_probe x-ray
_diffrn_radiation_type CuK\a
_diffrn_radiation_wavelength 1.54178
_diffrn_reflns_av_R_equivalents 0.0744
_diffrn_reflns_av_unetI/netI 0.0419
_diffrn_reflns_Laue_measured_fraction_full 0.982
_diffrn_reflns_Laue_measured_fraction_max 0.960
_diffrn_reflns_limit_h_max 8
_diffrn_reflns_limit_h_min -8
_diffrn_reflns_limit_k_max 15
_diffrn_reflns_limit_k_min -10
_diffrn_reflns_limit_l_max 17
_diffrn_reflns_limit_l_min -17
_diffrn_reflns_number 6800
_diffrn_reflns_point_group_measured_fraction_full 0.982
_diffrn_reflns_point_group_measured_fraction_max 0.960
_diffrn_reflns_theta_full 68.000
_diffrn_reflns_theta_max 70.261
_diffrn_reflns_theta_min 4.525
_diffrn_source 'Micro Focus Rotating Anode'
_diffrn_source_type 'Bruker TXS'
_diffrn_standards_number 0
_exptl_absorpt_coefficient_mu 6.900
_exptl_absorpt_correction_T_max 0.7533
_exptl_absorpt_correction_T_min 0.5632
_exptl_absorpt_correction_type multi-scan
_exptl_absorpt_process_details
;
SADABS-2008/1 (Bruker,2008) was used for absorption correction.
wR2(int) was 0.1191 before and 0.0790 after correction.
The Ratio of minimum to maximum transmission is 0.7476.
The \l/2 correction factor is 0.0015.
;
_exptl_crystal_colour 'clear colourless'
_exptl_crystal_colour_lustre clear
_exptl_crystal_colour_primary colourless
_exptl_crystal_density_diffrn 1.527
_exptl_crystal_description block
_exptl_crystal_F_000 656
_exptl_crystal_size_max 0.1
_exptl_crystal_size_mid 0.1
_exptl_crystal_size_min 0.1
_refine_diff_density_max 0.383
_refine_diff_density_min -0.223
_refine_diff_density_rms 0.069
_refine_ls_extinction_method none
_refine_ls_goodness_of_fit_ref 1.149
_refine_ls_hydrogen_treatment refU
_refine_ls_matrix_type full
_refine_ls_number_parameters 77
_refine_ls_number_reflns 724
_refine_ls_number_restraints 0
_refine_ls_restrained_S_all 1.149
_refine_ls_R_factor_all 0.0379
_refine_ls_R_factor_gt 0.0371
_refine_ls_shift/su_max 0.000
_refine_ls_shift/su_mean 0.000
_refine_ls_structure_factor_coef Fsqd
_refine_ls_weighting_details 'w=1/[\s^2^(Fo^2^)+(0.0812P)^2^+0.0190P] where P=(Fo^2^+2Fc^2^)/3'
_refine_ls_weighting_scheme calc
_refine_ls_wR_factor_gt 0.1145
_refine_ls_wR_factor_ref 0.1154
_reflns_Friedel_coverage 0.000
_reflns_number_gt 701
_reflns_number_total 724
_reflns_threshold_expression 'I > 2\s(I)'
_cod_data_source_file ic5030845_si_002.cif
_cod_data_source_block jfig523
_cod_depositor_comments
;
The following automatic conversions were performed:

'_chemical_melting_point' value 'Not Measured' was changed to '?' -
the value is undefined or not given.

'_diffrn_radiation_probe' value 'X-ray' changed to 'x-ray' according
to
/usr/data/users/saulius/crontab/automatic-downloads/rss-feeds/ACS/lib/dictionaries/cif_core.dic
dictionary named 'cif_core.dic' version 2.4.2 from 2011-04-26.

Automatic conversion script
Id: cif_fix_values 3008 2015-01-20 13:52:24Z robertas 

 Adding full bibliography for 4342470--4342481.cif.

2021-04-15
Z value and formula fixed to values more according to usual
chemical conventions.                 miguel
;
_cod_original_formula_weight 161.61
_cod_original_formula_moiety '0.5(C14 H9 Cr N O5)'
_cod_original_formula_units_Z 8
_cod_original_formula_sum 'C7 H4.50 Cr0.50 N0.50 O2.50'
_cod_database_code 4342481
_shelxl_version_number 2014/6
_shelx_space_group_comment
;
The symmetry employed for this shelxl refinement is uniquely defined
by the following loop, which should always be used as a source of
symmetry information in preference to the above space-group names.
They are only intended as comments.
;
_shelx_estimated_absorpt_t_max 0.545
_shelx_estimated_absorpt_t_min 0.545
_olex2_refinement_description
;
1. Others
 Fixed U12: Cr1(0) O1(0) N1(0) C1(0) C3(0) C4(0) C5(0) C6(0) C7(0) C8(0)
 Fixed U13: Cr1(0) O1(0) N1(0) C1(0) C3(0) C4(0) C5(0) C6(0) C7(0) C8(0)
 Fixed U23: Cr1(0) O1(0) N1(0) C1(0) C3(0) C4(0) C8(0)
 Fixed X: Cr1(0) O1(0) N1(0) C1(0) C3(0) C4(0) C5(0) C6(0) H6A(0) C7(0) H7(0)
 C8(0) H8(0)
 Fixed Y: Cr1(0.25) O1(0.25) N1(0.25) C1(0.25) C3(0.25) C4(0.25) C8(0.25)
 H8(0.25)
;
_olex2_submission_special_instructions 'No special instructions were received'

loop_
_space_group_symop_operation_xyz
'x, y, z'
'-x, -y+1/2, z'
'x, -y, -z'
'-x, y+1/2, -z'
'x+1/2, y+1/2, z+1/2'
'-x+1/2, -y+1, z+1/2'
'x+1/2, -y+1/2, -z+1/2'
'-x+1/2, y+1, -z+1/2'
'-x, -y, -z'
'x, y-1/2, -z'
'-x, y, z'
'x, -y-1/2, z'
'-x+1/2, -y+1/2, -z+1/2'
'x+1/2, y, -z+1/2'
'-x+1/2, y+1/2, z+1/2'
'x+1/2, -y, z+1/2'

loop_
_atom_site_label
_atom_site_type_symbol
_atom_site_fract_x
_atom_site_fract_y
_atom_site_fract_z
_atom_site_U_iso_or_equiv
_atom_site_adp_type
_atom_site_occupancy
_atom_site_site_symmetry_order
_atom_site_calc_flag
_atom_site_refinement_flags_posn
_atom_site_refinement_flags_adp
_atom_site_refinement_flags_occupancy
Cr1 Cr 0.0000 0.2500 0.08038(4) 0.0280(3) Uani 1 4 d S T P
O1 O 0.0000 0.2500 0.2891(2) 0.0486(8) Uani 1 4 d S T P
O2 O 0.2905(2) 0.41518(12) 0.07969(8) 0.0413(5) Uani 1 1 d . . .
N1 N 0.0000 0.2500 -0.1360(3) 0.0328(8) Uani 1 4 d S T P
C1 C 0.0000 0.2500 0.2098(3) 0.0358(9) Uani 1 4 d S T P
C2 C 0.1832(3) 0.35292(17) 0.07948(10) 0.0334(5) Uani 1 1 d . . .
C3 C 0.0000 0.2500 -0.0561(3) 0.0304(9) Uani 1 4 d S T P
C4 C 0.0000 0.2500 -0.2322(3) 0.0295(8) Uani 1 4 d S T P
C5 C 0.0000 0.34328(18) -0.27728(17) 0.0316(6) Uani 1 2 d S T P
C6 C 0.0000 0.44065(19) -0.22396(19) 0.0381(6) Uani 1 2 d S T P
H6A H 0.0000 0.492(3) -0.265(2) 0.046(8) Uiso 1 2 d S T P
H6B H -0.105(3) 0.4428(19) -0.1849(15) 0.048(6) Uiso 1 1 d . . .
C7 C 0.0000 0.34145(18) -0.37294(18) 0.0319(6) Uani 1 2 d S T P
H7 H 0.0000 0.405(3) -0.403(2) 0.042(9) Uiso 1 2 d S T P
C8 C 0.0000 0.2500 -0.4197(2) 0.0308(10) Uani 1 4 d S T P
H8 H 0.0000 0.2500 -0.483(3) 0.041(12) Uiso 1 4 d S T P

loop_
_atom_site_aniso_label
_atom_site_aniso_U_11
_atom_site_aniso_U_22
_atom_site_aniso_U_33
_atom_site_aniso_U_23
_atom_site_aniso_U_13
_atom_site_aniso_U_12
Cr1 0.0320(5) 0.0216(5) 0.0303(5) 0.000 0.000 0.000
O1 0.0528(19) 0.057(2) 0.036(2) 0.000 0.000 0.000
O2 0.0414(10) 0.0294(9) 0.0532(11) -0.0048(4) 0.0039(5) -0.0061(7)
N1 0.0352(17) 0.0293(17) 0.034(2) 0.000 0.000 0.000
C1 0.037(2) 0.028(2) 0.042(3) 0.000 0.000 0.000
C2 0.0386(12) 0.0270(12) 0.0346(12) -0.0019(5) 0.0010(6) 0.0044(9)
C3 0.033(2) 0.0177(19) 0.040(2) 0.000 0.000 0.000
C4 0.0294(17) 0.0291(18) 0.0301(19) 0.000 0.000 0.000
C5 0.0314(12) 0.0232(12) 0.0403(14) -0.0019(9) 0.000 0.000
C6 0.0450(15) 0.0259(13) 0.0434(16) -0.0023(11) 0.000 0.000
C7 0.0338(13) 0.0235(13) 0.0385(14) 0.0047(9) 0.000 0.000
C8 0.033(2) 0.030(2) 0.030(2) 0.000 0.000 0.000

loop_
_atom_type_symbol
_atom_type_description
_atom_type_scat_dispersion_real
_atom_type_scat_dispersion_imag
_atom_type_scat_source
C C 0.0181 0.0091 'International Tables Vol C Tables 4.2.6.8 and 6.1.1.4'
H H 0.0000 0.0000 'International Tables Vol C Tables 4.2.6.8 and 6.1.1.4'
Cr Cr -0.1635 2.4439 'International Tables Vol C Tables 4.2.6.8 and 6.1.1.4'
N N 0.0311 0.0180 'International Tables Vol C Tables 4.2.6.8 and 6.1.1.4'
O O 0.0492 0.0322 'International Tables Vol C Tables 4.2.6.8 and 6.1.1.4'

loop_
_geom_angle_atom_site_label_1
_geom_angle_atom_site_label_2
_geom_angle_atom_site_label_3
_geom_angle
_geom_angle_site_symmetry_1
_geom_angle_site_symmetry_3
C1 Cr1 C2 90.39(4) . .
C1 Cr1 C2 90.39(4) . 11
C1 Cr1 C2 90.39(4) . 2
C1 Cr1 C2 90.39(4) . 12_565
C1 Cr1 C3 180.0 . .
C2 Cr1 C2 89.37(13) 2 12_565
C2 Cr1 C2 89.37(13) . 11
C2 Cr1 C2 90.63(13) . 12_565
C2 Cr1 C2 90.63(13) 2 11
C2 Cr1 C2 179.21(9) . 2
C2 Cr1 C2 179.21(9) 12_565 11
C2 Cr1 C3 89.61(4) . .
C2 Cr1 C3 89.61(4) 12_565 .
C2 Cr1 C3 89.61(4) 11 .
C2 Cr1 C3 89.61(4) 2 .
C3 N1 C4 180.0 . .
O1 C1 Cr1 180.0 . .
O2 C2 Cr1 178.92(18) . .
N1 C3 Cr1 180.0 . .
C5 C4 N1 118.05(17) . .
C5 C4 N1 118.05(17) 2 .
C5 C4 C5 123.9(3) 2 .
C4 C5 C6 120.9(2) . .
C7 C5 C4 117.1(2) . .
C7 C5 C6 122.1(2) . .
C5 C6 H6A 108(2) . .
C5 C6 H6B 109.4(15) . .
H6A C6 H6B 111.7(18) . .
C5 C7 H7 117(2) . .
C8 C7 C5 120.4(2) . .
C8 C7 H7 123(2) . .
C7 C8 C7 121.2(3) . 2
C7 C8 H8 119.41(17) 2 .
C7 C8 H8 119.41(17) . .

loop_
_geom_bond_atom_site_label_1
_geom_bond_atom_site_label_2
_geom_bond_distance
_geom_bond_site_symmetry_2
Cr1 C1 1.881(5) .
Cr1 C2 1.910(2) 12_565
Cr1 C2 1.910(2) .
Cr1 C2 1.910(2) 2
Cr1 C2 1.910(2) 11
Cr1 C3 1.984(5) .
O1 C1 1.153(5) .
O2 C2 1.137(3) .
N1 C3 1.162(6) .
N1 C4 1.398(5) .
C4 C5 1.395(3) 2
C4 C5 1.395(3) .
C5 C6 1.501(3) .
C5 C7 1.391(4) .
C6 H6A 0.90(4) .
C6 H6B 0.96(2) .
C7 H7 0.94(4) .
C7 C8 1.385(3) .
C8 C7 1.385(3) 2
C8 H8 0.91(5) .

loop_
_geom_torsion_atom_site_label_1
_geom_torsion_atom_site_label_2
_geom_torsion_atom_site_label_3
_geom_torsion_atom_site_label_4
_geom_torsion
_geom_torsion_site_symmetry_1
_geom_torsion_site_symmetry_4
N1 C4 C5 C6 0.000(0) . .
N1 C4 C5 C7 180.0 . .
C4 C5 C7 C8 0.000(0) . .
C5 C4 C5 C6 180.000(0) 2 .
C5 C4 C5 C7 0.000(0) 2 .
C5 C7 C8 C7 0.000(0) . 2
C6 C5 C7 C8 180.000(0) . .
